data_4502190
loop_
_publ_author_name
'Li, Hao-Hong'
'Chen, Zhi-Rong'
'Sun, Ling-Guo'
'Lian, Zhao-Xun'
'Chen, Xiao-Bo'
'Li, Jun-Bo'
'Li, Jun-Qian'

_publ_section_title
;
 Two Iodoargentate Hybrid Coordination Polymers Induced by
 Transition-Metal Complexes: Structures and Properties
;
_journal_issue 3
_journal_name_full 'Crystal Growth &amp; Design'
_journal_page_first 1068
_journal_paper_doi 10.1021/cg900476m
_journal_volume 10
_journal_year 2010
_chemical_formula_moiety 'C30 H24 Cu N6, Ag5 I7'
_chemical_formula_sum 'C30 H24 Ag5 Cu I7 N6'
_chemical_formula_weight 1959.75
_chemical_name_systematic
;
 ?
;
_space_group_IT_number 19
_symmetry_cell_setting monoclinic
_symmetry_space_group_name_Hall 'P 2ac 2ab'
_symmetry_space_group_name_H-M 'P 21 21 21'
_atom_sites_solution_hydrogens geom
_atom_sites_solution_primary direct
_atom_sites_solution_secondary difmap
_audit_creation_method SHELXL-97
_cell_angle_alpha 90.00
_cell_angle_beta 90.00
_cell_angle_gamma 90.00
_cell_formula_units_Z 4
_cell_length_a 13.681(3)
_cell_length_b 14.016(3)
_cell_length_c 23.383(5)
_cell_measurement_reflns_used 25
_cell_measurement_temperature 293(2)
_cell_measurement_theta_max 18
_cell_measurement_theta_min 12
_cell_volume 4483.8(17)
_computing_cell_refinement 'TEXRAY software'
_computing_data_collection 'TEXRAY software (Molecular Structure Corporation, 1999)'
_computing_data_reduction 'TEXSAN (Molecular Structure Corporation, 1999)'
_computing_molecular_graphics 'ORTEX (P.McArdle, 1995)'
_computing_publication_material 'SHELXL-97/2 (Sheldrick,1997)')'
_computing_structure_refinement 'SHELXL-97 (Sheldrick, 1997)'
_computing_structure_solution 'SHELXS-97 (Sheldrick, 1997)'
_diffrn_ambient_temperature 293(2)
_diffrn_detector_area_resol_mean None
_diffrn_measured_fraction_theta_full 0.999
_diffrn_measured_fraction_theta_max 0.999
_diffrn_measurement_device_type 'Rigaku Weissenberg IP'
_diffrn_measurement_method 'scintillation counter'
_diffrn_radiation_monochromator graphite
_diffrn_radiation_source 'rotor target'
_diffrn_radiation_type MoK\a
_diffrn_radiation_wavelength 0.71073
_diffrn_reflns_av_R_equivalents 0.0000
_diffrn_reflns_av_sigmaI/netI 0.2755
_diffrn_reflns_limit_h_max 17
_diffrn_reflns_limit_h_min 0
_diffrn_reflns_limit_k_max 18
_diffrn_reflns_limit_k_min 0
_diffrn_reflns_limit_l_max 30
_diffrn_reflns_limit_l_min 0
_diffrn_reflns_number 5683
_diffrn_reflns_theta_full 27.48
_diffrn_reflns_theta_max 27.48
_diffrn_reflns_theta_min 1.69
_diffrn_standards_decay_% 'not measured'
_diffrn_standards_interval_count 'not measured'
_diffrn_standards_interval_time 'not measured'
_diffrn_standards_number None
_exptl_absorpt_coefficient_mu 7.455
_exptl_absorpt_correction_T_max 0.225
_exptl_absorpt_correction_T_min 0.152
_exptl_absorpt_correction_type PSI-Scans
_exptl_absorpt_process_details 'TEXRAY software (Molecular Structure Corporation, 1999)'
_exptl_crystal_colour Blue
_exptl_crystal_density_diffrn 2.903
_exptl_crystal_density_method 'not measured'
_exptl_crystal_description Parallelepiped
_exptl_crystal_F_000 3524
_exptl_crystal_size_max 0.50
_exptl_crystal_size_mid 0.40
_exptl_crystal_size_min 0.20
_refine_diff_density_max 1.459
_refine_diff_density_min -1.873
_refine_diff_density_rms 0.653
_refine_ls_abs_structure_details 'Flack H D (1983), Acta Cryst. A39, 876-881'
_refine_ls_abs_structure_Flack 0.49(11)
_refine_ls_extinction_method none
_refine_ls_goodness_of_fit_ref 0.719
_refine_ls_hydrogen_treatment constr
_refine_ls_matrix_type full
_refine_ls_number_parameters 280
_refine_ls_number_reflns 5683
_refine_ls_number_restraints 0
_refine_ls_restrained_S_all 0.719
_refine_ls_R_factor_all 0.1880
_refine_ls_R_factor_gt 0.0412
_refine_ls_shift/su_max 0.066
_refine_ls_shift/su_mean 0.005
_refine_ls_structure_factor_coef Fsqd
_refine_ls_weighting_details 'calc w=1/[\s^2^(Fo^2^)+(0.0764P)^2^+0.0000P] where P=(Fo^2^+2Fc^2^)/3'
_refine_ls_weighting_scheme calc
_refine_ls_wR_factor_gt 0.0848
_refine_ls_wR_factor_ref 0.1718
_reflns_number_gt 1688
_reflns_number_total 5683
_reflns_threshold_expression >2sigma(I)
_cod_data_source_file cg900476m_si_002.cif
_cod_data_source_block lihh
_cod_depositor_comments
;
The following automatic conversions were performed:

'_symmetry_cell_setting' value 'Monoclinic' changed to 'monoclinic'
according to /home/saulius/struct/CIF-dictionaries/cif_core.dic
dictionary named 'cif_core.dic' version 2.4.2 from 2011-04-26.

Automatic conversion script
Id: cif_fix_values 1715 2011-07-08 13:25:40Z adriana 
;
_cod_original_cell_volume 4483.9(17)
_cod_original_sg_symbol_Hall P2ac2ab
_cod_original_sg_symbol_H-M P212121
_cod_database_code 4502190

loop_
_symmetry_equiv_pos_as_xyz
'x, y, z'
'-x+1/2, -y, z+1/2'
'-x, y+1/2, -z+1/2'
'x+1/2, -y+1/2, -z'

loop_
_atom_site_label
_atom_site_type_symbol
_atom_site_fract_x
_atom_site_fract_y
_atom_site_fract_z
_atom_site_U_iso_or_equiv
_atom_site_adp_type
_atom_site_occupancy
_atom_site_symmetry_multiplicity
_atom_site_calc_flag
_atom_site_refinement_flags
I1 I 1.0008(2) 0.26946(14) 0.25331(10) 0.0538(6) Uani 1 1 d .
I2 I 1.0137(2) 0.51744(16) 0.36734(9) 0.0619(7) Uani 1 1 d .
I3 I 0.80734(17) 0.52892(17) 0.20649(10) 0.0550(7) Uani 1 1 d .
I4 I 1.16863(18) 0.52622(19) 0.18941(10) 0.0599(7) Uani 1 1 d .
I5 I 1.2620(2) 0.22216(19) 0.12123(10) 0.0681(8) Uani 1 1 d .
I6 I 0.6965(2) 0.2190(2) 0.16628(12) 0.0778(8) Uani 1 1 d .
I7 I 0.96201(18) 0.36160(16) 0.06117(10) 0.0576(7) Uani 1 1 d .
Ag1 Ag 0.9930(2) 0.4781(2) 0.24443(14) 0.0671(8) Uani 1 1 d .
Ag2 Ag 0.8581(3) 0.3394(2) 0.16317(13) 0.0782(10) Uani 1 1 d .
Ag3 Ag 1.1257(3) 0.1364(3) 0.19153(15) 0.0861(11) Uani 1 1 d .
Ag4 Ag 0.8588(3) 0.1246(3) 0.20220(14) 0.0876(11) Uani 1 1 d .
Ag5 Ag 1.1068(3) 0.3468(3) 0.14329(14) 0.0898(12) Uani 1 1 d .
Cu1 Cu 0.5278(3) 0.1470(3) 0.41542(16) 0.0454(10) Uani 1 1 d .
N1 N 0.4588(16) 0.0335(17) 0.4456(11) 0.039(6) Uani 1 1 d .
N2 N 0.653(2) 0.0545(17) 0.4486(11) 0.045(7) Uani 1 1 d .
N3 N 0.619(2) 0.260(2) 0.3972(12) 0.066(9) Uani 1 1 d .
N4 N 0.5269(18) 0.2251(16) 0.4894(9) 0.038(7) Uani 1 1 d .
N5 N 0.5057(19) 0.1019(16) 0.3347(11) 0.046(7) Uani 1 1 d .
N6 N 0.395(2) 0.234(2) 0.3832(11) 0.062(9) Uani 1 1 d .
C1 C 0.367(3) 0.028(3) 0.4371(15) 0.065(4) Uani 1 1 d .
H1 H 0.3328 0.0778 0.4196 0.078 Uiso 1 1 calc R
C2 C 0.320(3) -0.054(2) 0.4551(14) 0.065(4) Uani 1 1 d .
H2 H 0.2523 -0.0561 0.4534 0.078 Uiso 1 1 calc R
C3 C 0.367(3) -0.130(3) 0.4748(13) 0.065(4) Uani 1 1 d .
H3 H 0.3328 -0.1857 0.4836 0.078 Uiso 1 1 calc R
C4 C 0.468(3) -0.126(2) 0.4820(14) 0.065(4) Uani 1 1 d .
H4 H 0.5045 -0.1767 0.4957 0.078 Uiso 1 1 calc R
C5 C 0.512(3) -0.034(2) 0.4664(15) 0.065(4) Uani 1 1 d .
C6 C 0.613(3) -0.024(3) 0.4734(15) 0.065(4) Uani 1 1 d .
C7 C 0.679(3) -0.083(3) 0.5038(15) 0.065(4) Uani 1 1 d .
H7 H 0.6586 -0.1400 0.5206 0.078 Uiso 1 1 calc R
C8 C 0.776(3) -0.054(2) 0.5078(15) 0.065(4) Uani 1 1 d .
H8 H 0.8191 -0.0924 0.5280 0.078 Uiso 1 1 calc R
C9 C 0.812(3) 0.026(3) 0.4846(14) 0.065(4) Uani 1 1 d .
H9 H 0.8770 0.0437 0.4886 0.078 Uiso 1 1 calc R
C10 C 0.746(3) 0.080(3) 0.4544(14) 0.065(4) Uani 1 1 d .
H10 H 0.7667 0.1370 0.4376 0.078 Uiso 1 1 calc R
C11 C 0.660(3) 0.264(3) 0.3501(16) 0.068(4) Uani 1 1 d .
H11 H 0.6517 0.2152 0.3238 0.081 Uiso 1 1 calc R
C12 C 0.716(3) 0.343(3) 0.3364(16) 0.068(4) Uani 1 1 d .
H12 H 0.7437 0.3493 0.3001 0.081 Uiso 1 1 calc R
C13 C 0.732(3) 0.411(3) 0.3784(15) 0.068(4) Uani 1 1 d .
H13 H 0.7760 0.4608 0.3729 0.081 Uiso 1 1 calc R
C14 C 0.681(3) 0.405(3) 0.4259(16) 0.068(4) Uani 1 1 d .
H14 H 0.6857 0.4529 0.4530 0.081 Uiso 1 1 calc R
C15 C 0.621(3) 0.325(3) 0.4368(17) 0.068(4) Uani 1 1 d .
C16 C 0.578(3) 0.303(3) 0.4861(17) 0.068(4) Uani 1 1 d .
C17 C 0.578(3) 0.355(3) 0.5343(14) 0.068(4) Uani 1 1 d .
H17 H 0.6168 0.4089 0.5347 0.081 Uiso 1 1 calc R
C18 C 0.527(3) 0.336(2) 0.5815(16) 0.068(4) Uani 1 1 d .
H18 H 0.5298 0.3772 0.6126 0.081 Uiso 1 1 calc R
C19 C 0.472(3) 0.255(2) 0.5835(15) 0.068(4) Uani 1 1 d .
H19 H 0.4371 0.2358 0.6156 0.081 Uiso 1 1 calc R
C20 C 0.474(3) 0.205(2) 0.5340(15) 0.068(4) Uani 1 1 d .
H20 H 0.4340 0.1514 0.5316 0.081 Uiso 1 1 calc R
C21 C 0.556(3) 0.035(3) 0.3187(17) 0.084(4) Uani 1 1 d .
H21 H 0.6015 0.0100 0.3441 0.101 Uiso 1 1 calc R
C22 C 0.548(3) -0.008(3) 0.2605(16) 0.084(4) Uani 1 1 d .
H22 H 0.5795 -0.0653 0.2511 0.101 Uiso 1 1 calc R
C23 C 0.493(3) 0.040(3) 0.2219(17) 0.084(4) Uani 1 1 d .
H23 H 0.4908 0.0234 0.1835 0.101 Uiso 1 1 calc R
C24 C 0.437(3) 0.120(3) 0.2439(16) 0.084(4) Uani 1 1 d .
H24 H 0.3958 0.1543 0.2200 0.101 Uiso 1 1 calc R
C25 C 0.447(3) 0.146(3) 0.3033(17) 0.084(4) Uani 1 1 d .
C26 C 0.383(3) 0.219(3) 0.3290(17) 0.084(4) Uani 1 1 d .
C27 C 0.315(3) 0.274(3) 0.2982(17) 0.084(4) Uani 1 1 d .
H27 H 0.3091 0.2644 0.2590 0.101 Uiso 1 1 calc R
C28 C 0.259(3) 0.340(3) 0.3242(16) 0.084(4) Uani 1 1 d .
H28 H 0.2182 0.3813 0.3042 0.101 Uiso 1 1 calc R
C29 C 0.268(3) 0.342(3) 0.3841(16) 0.084(4) Uani 1 1 d .
H29 H 0.2257 0.3788 0.4058 0.101 Uiso 1 1 calc R
C30 C 0.340(3) 0.290(3) 0.4105(18) 0.084(4) Uani 1 1 d .
H30 H 0.3490 0.2965 0.4498 0.101 Uiso 1 1 calc R

loop_
_atom_site_aniso_label
_atom_site_aniso_U_11
_atom_site_aniso_U_22
_atom_site_aniso_U_33
_atom_site_aniso_U_23
_atom_site_aniso_U_13
_atom_site_aniso_U_12
I1 0.0698(16) 0.0405(10) 0.0513(12) 0.0005(10) 0.0015(14) 0.0024(14)
I2 0.0774(18) 0.0608(12) 0.0475(13) 0.0036(12) -0.0036(14) -0.0016(16)
I3 0.0534(15) 0.0481(13) 0.0634(15) -0.0043(13) -0.0051(13) 0.0056(14)
I4 0.0586(16) 0.0636(16) 0.0573(14) -0.0055(14) 0.0097(13) -0.0057(16)
I5 0.0666(18) 0.0787(17) 0.0590(15) 0.0100(15) 0.0021(15) 0.0093(17)
I6 0.0716(19) 0.0751(17) 0.0868(19) 0.0153(17) -0.0116(17) -0.0062(18)
I7 0.0526(15) 0.0569(13) 0.0634(14) -0.0055(13) 0.0030(13) 0.0031(14)
Ag1 0.0557(18) 0.0674(15) 0.0783(19) -0.0003(17) 0.0011(18) 0.0020(19)
Ag2 0.090(3) 0.070(2) 0.074(2) 0.0074(18) 0.007(2) -0.008(2)
Ag3 0.090(3) 0.072(2) 0.096(2) -0.004(2) 0.016(2) -0.005(2)
Ag4 0.092(3) 0.077(2) 0.094(3) 0.004(2) -0.003(2) 0.016(2)
Ag5 0.097(3) 0.085(3) 0.088(2) -0.008(2) -0.018(2) 0.017(2)
Cu1 0.055(3) 0.043(2) 0.038(2) 0.0001(18) 0.002(2) -0.007(2)
N1 0.013(12) 0.044(14) 0.059(16) 0.019(14) -0.004(13) -0.010(13)
N2 0.049(18) 0.039(15) 0.048(16) 0.012(13) 0.009(15) -0.026(14)
N3 0.06(2) 0.09(2) 0.045(17) 0.031(18) 0.006(17) -0.01(2)
N4 0.048(17) 0.047(14) 0.020(12) 0.022(12) -0.008(13) 0.000(16)
N5 0.032(16) 0.044(13) 0.062(17) 0.005(13) -0.016(16) -0.004(15)
N6 0.07(2) 0.09(2) 0.031(15) 0.000(17) -0.003(16) -0.01(2)
C1 0.076(10) 0.059(7) 0.060(7) -0.007(7) -0.001(8) -0.002(9)
C2 0.076(10) 0.059(7) 0.060(7) -0.007(7) -0.001(8) -0.002(9)
C3 0.076(10) 0.059(7) 0.060(7) -0.007(7) -0.001(8) -0.002(9)
C4 0.076(10) 0.059(7) 0.060(7) -0.007(7) -0.001(8) -0.002(9)
C5 0.076(10) 0.059(7) 0.060(7) -0.007(7) -0.001(8) -0.002(9)
C6 0.076(10) 0.059(7) 0.060(7) -0.007(7) -0.001(8) -0.002(9)
C7 0.076(10) 0.059(7) 0.060(7) -0.007(7) -0.001(8) -0.002(9)
C8 0.076(10) 0.059(7) 0.060(7) -0.007(7) -0.001(8) -0.002(9)
C9 0.076(10) 0.059(7) 0.060(7) -0.007(7) -0.001(8) -0.002(9)
C10 0.076(10) 0.059(7) 0.060(7) -0.007(7) -0.001(8) -0.002(9)
C11 0.080(10) 0.059(7) 0.065(8) 0.001(7) 0.003(9) 0.000(8)
C12 0.080(10) 0.059(7) 0.065(8) 0.001(7) 0.003(9) 0.000(8)
C13 0.080(10) 0.059(7) 0.065(8) 0.001(7) 0.003(9) 0.000(8)
C14 0.080(10) 0.059(7) 0.065(8) 0.001(7) 0.003(9) 0.000(8)
C15 0.080(10) 0.059(7) 0.065(8) 0.001(7) 0.003(9) 0.000(8)
C16 0.080(10) 0.059(7) 0.065(8) 0.001(7) 0.003(9) 0.000(8)
C17 0.080(10) 0.059(7) 0.065(8) 0.001(7) 0.003(9) 0.000(8)
C18 0.080(10) 0.059(7) 0.065(8) 0.001(7) 0.003(9) 0.000(8)
C19 0.080(10) 0.059(7) 0.065(8) 0.001(7) 0.003(9) 0.000(8)
C20 0.080(10) 0.059(7) 0.065(8) 0.001(7) 0.003(9) 0.000(8)
C21 0.058(9) 0.120(12) 0.075(9) 0.002(10) -0.001(8) 0.011(9)
C22 0.058(9) 0.120(12) 0.075(9) 0.002(10) -0.001(8) 0.011(9)
C23 0.058(9) 0.120(12) 0.075(9) 0.002(10) -0.001(8) 0.011(9)
C24 0.058(9) 0.120(12) 0.075(9) 0.002(10) -0.001(8) 0.011(9)
C25 0.058(9) 0.120(12) 0.075(9) 0.002(10) -0.001(8) 0.011(9)
C26 0.058(9) 0.120(12) 0.075(9) 0.002(10) -0.001(8) 0.011(9)
C27 0.058(9) 0.120(12) 0.075(9) 0.002(10) -0.001(8) 0.011(9)
C28 0.058(9) 0.120(12) 0.075(9) 0.002(10) -0.001(8) 0.011(9)
C29 0.058(9) 0.120(12) 0.075(9) 0.002(10) -0.001(8) 0.011(9)
C30 0.058(9) 0.120(12) 0.075(9) 0.002(10) -0.001(8) 0.011(9)

loop_
_atom_type_symbol
_atom_type_description
_atom_type_scat_dispersion_real
_atom_type_scat_dispersion_imag
_atom_type_scat_source
C C 0.0033 0.0016 'International Tables Vol C Tables 4.2.6.8 and 6.1.1.4'
H H 0.0000 0.0000 'International Tables Vol C Tables 4.2.6.8 and 6.1.1.4'
N N 0.0061 0.0033 'International Tables Vol C Tables 4.2.6.8 and 6.1.1.4'
Cu Cu 0.3201 1.2651 'International Tables Vol C Tables 4.2.6.8 and 6.1.1.4'
Ag Ag -0.8971 1.1015 'International Tables Vol C Tables 4.2.6.8 and 6.1.1.4'
I I -0.4742 1.8119 'International Tables Vol C Tables 4.2.6.8 and 6.1.1.4'

loop_
_geom_angle_atom_site_label_1
_geom_angle_atom_site_label_2
_geom_angle_atom_site_label_3
_geom_angle
_geom_angle_site_symmetry_1
_geom_angle_site_symmetry_3
Ag3 I1 Ag1 128.65(13) . .
Ag3 I1 Ag2 103.87(12) . .
Ag1 I1 Ag2 66.76(10) . .
Ag3 I1 Ag4 75.70(10) . .
Ag1 I1 Ag4 127.73(13) . .
Ag2 I1 Ag4 62.22(11) . .
Ag3 I1 Ag5 62.91(11) . .
Ag1 I1 Ag5 67.39(10) . .
Ag2 I1 Ag5 67.51(10) . .
Ag4 I1 Ag5 101.67(11) . .
Ag4 I2 Ag3 79.96(11) 3_755 3_755
Ag4 I2 Ag1 66.14(10) 3_755 .
Ag3 I2 Ag1 65.02(10) 3_755 .
Ag1 I3 Ag2 70.23(11) . .
Ag1 I3 Ag3 65.90(11) . 3_755
Ag2 I3 Ag3 131.77(13) . 3_755
Ag1 I4 Ag5 73.09(11) . .
Ag1 I4 Ag4 66.68(11) . 3_755
Ag5 I4 Ag4 134.90(14) . 3_755
Ag3 I5 Ag5 69.49(13) . .
Ag4 I6 Ag2 69.79(13) . .
Ag5 I7 Ag2 76.33(12) . .
I3 Ag1 I4 125.01(13) . .
I3 Ag1 I1 108.11(13) . .
I4 Ag1 I1 103.91(13) . .
I3 Ag1 I2 110.60(13) . .
I4 Ag1 I2 108.68(13) . .
I1 Ag1 I2 96.54(11) . .
I3 Ag1 Ag3 59.86(10) . 3_755
I4 Ag1 Ag3 119.54(13) . 3_755
I1 Ag1 Ag3 133.74(14) . 3_755
I2 Ag1 Ag3 56.61(10) . 3_755
I3 Ag1 Ag4 123.25(13) . 3_755
I4 Ag1 Ag4 58.21(10) . 3_755
I1 Ag1 Ag4 126.81(14) . 3_755
I2 Ag1 Ag4 55.06(10) . 3_755
Ag3 Ag1 Ag4 71.45(11) 3_755 3_755
I3 Ag1 Ag2 56.94(10) . .
I4 Ag1 Ag2 110.96(12) . .
I1 Ag1 Ag2 58.10(10) . .
I2 Ag1 Ag2 136.92(13) . .
Ag3 Ag1 Ag2 113.87(14) 3_755 .
Ag4 Ag1 Ag2 168.03(14) 3_755 .
I3 Ag1 Ag5 109.70(12) . .
I4 Ag1 Ag5 54.22(10) . .
I1 Ag1 Ag5 59.29(10) . .
I2 Ag1 Ag5 137.90(13) . .
Ag3 Ag1 Ag5 163.82(14) 3_755 .
Ag4 Ag1 Ag5 109.66(13) 3_755 .
Ag2 Ag1 Ag5 62.07(10) . .
I6 Ag2 I7 119.62(14) . .
I6 Ag2 I3 110.68(14) . .
I7 Ag2 I3 108.37(12) . .
I6 Ag2 I1 107.27(12) . .
I7 Ag2 I1 107.53(13) . .
I3 Ag2 I1 101.85(12) . .
I6 Ag2 Ag4 54.16(10) . .
I7 Ag2 Ag4 110.63(14) . .
I3 Ag2 Ag4 140.27(13) . .
I1 Ag2 Ag4 59.16(10) . .
I6 Ag2 Ag1 142.19(14) . .
I7 Ag2 Ag1 98.16(12) . .
I3 Ag2 Ag1 52.83(9) . .
I1 Ag2 Ag1 55.14(9) . .
Ag4 Ag2 Ag1 113.37(12) . .
I5 Ag3 I2 114.47(14) . 3_745
I5 Ag3 I1 114.36(15) . .
I2 Ag3 I1 102.65(13) 3_745 .
I5 Ag3 I3 119.42(14) . 3_745
I2 Ag3 I3 107.14(13) 3_745 3_745
I1 Ag3 I3 96.18(12) . 3_745
I5 Ag3 Ag1 160.66(16) . 3_745
I2 Ag3 Ag1 58.37(10) 3_745 3_745
I1 Ag3 Ag1 84.97(11) . 3_745
I3 Ag3 Ag1 54.24(10) 3_745 3_745
I5 Ag3 Ag5 55.79(11) . .
I2 Ag3 Ag5 108.32(14) 3_745 .
I1 Ag3 Ag5 62.14(11) . .
I3 Ag3 Ag5 141.66(14) 3_745 .
Ag1 Ag3 Ag5 141.97(15) 3_745 .
I6 Ag4 I2 125.93(15) . 3_745
I6 Ag4 I4 113.23(14) . 3_745
I2 Ag4 I4 109.27(13) 3_745 3_745
I6 Ag4 I1 108.46(14) . .
I2 Ag4 I1 100.77(13) 3_745 .
I4 Ag4 I1 93.23(12) 3_745 .
I6 Ag4 Ag1 165.37(17) . 3_745
I2 Ag4 Ag1 58.80(10) 3_745 3_745
I4 Ag4 Ag1 55.11(10) 3_745 3_745
I1 Ag4 Ag1 82.45(11) . 3_745
I6 Ag4 Ag2 56.05(11) . .
I2 Ag4 Ag2 110.17(13) 3_745 .
I4 Ag4 Ag2 134.88(14) 3_745 .
I1 Ag4 Ag2 58.62(10) . .
Ag1 Ag4 Ag2 137.92(15) 3_745 .
I7 Ag5 I5 117.54(14) . .
I7 Ag5 I4 114.01(14) . .
I5 Ag5 I4 113.18(15) . .
I7 Ag5 I1 105.27(14) . .
I5 Ag5 I1 106.60(13) . .
I4 Ag5 I1 97.51(11) . .
I7 Ag5 Ag3 112.05(14) . .
I5 Ag5 Ag3 54.72(10) . .
I4 Ag5 Ag3 131.24(13) . .
I1 Ag5 Ag3 54.95(10) . .
I7 Ag5 Ag1 96.59(12) . .
I5 Ag5 Ag1 145.04(14) . .
I4 Ag5 Ag1 52.69(9) . .
I1 Ag5 Ag1 53.32(8) . .
Ag3 Ag5 Ag1 107.20(13) . .
N1 Cu1 N5 90.5(10) . .
N1 Cu1 N4 97.2(10) . .
N5 Cu1 N4 163.6(10) . .
N1 Cu1 N3 168.5(10) . .
N5 Cu1 N3 98.0(10) . .
N4 Cu1 N3 76.6(11) . .
N1 Cu1 N2 77.3(9) . .
N5 Cu1 N2 104.6(10) . .
N4 Cu1 N2 91.2(9) . .
N3 Cu1 N2 92.9(10) . .
N1 Cu1 N6 99.5(10) . .
N5 Cu1 N6 75.1(10) . .
N4 Cu1 N6 89.4(10) . .
N3 Cu1 N6 90.3(11) . .
N2 Cu1 N6 176.7(10) . .
C1 N1 C5 125(3) . .
C1 N1 Cu1 117(3) . .
C5 N1 Cu1 117(2) . .
C10 N2 C6 124(3) . .
C10 N2 Cu1 127(2) . .
C6 N2 Cu1 108(2) . .
C11 N3 C15 126(4) . .
C11 N3 Cu1 120(3) . .
C15 N3 Cu1 114(3) . .
C20 N4 C16 122(3) . .
C20 N4 Cu1 124(2) . .
C16 N4 Cu1 113(2) . .
C21 N5 C25 124(4) . .
C21 N5 Cu1 116(3) . .
C25 N5 Cu1 120(3) . .
C30 N6 C26 122(4) . .
C30 N6 Cu1 129(3) . .
C26 N6 Cu1 109(3) . .
N1 C1 C2 117(4) . .
N1 C1 H1 121.5 . .
C2 C1 H1 121.5 . .
C3 C2 C1 124(4) . .
C3 C2 H2 118.2 . .
C1 C2 H2 118.2 . .
C2 C3 C4 119(4) . .
C2 C3 H3 120.6 . .
C4 C3 H3 120.5 . .
C3 C4 C5 115(4) . .
C3 C4 H4 122.7 . .
C5 C4 H4 122.6 . .
N1 C5 C6 122(4) . .
N1 C5 C4 120(4) . .
C6 C5 C4 118(4) . .
N2 C6 C5 116(4) . .
N2 C6 C7 115(4) . .
C5 C6 C7 129(4) . .
C8 C7 C6 118(4) . .
C8 C7 H7 121.1 . .
C6 C7 H7 121.1 . .
C9 C8 C7 125(4) . .
C9 C8 H8 117.6 . .
C7 C8 H8 117.6 . .
C8 C9 C10 116(4) . .
C8 C9 H9 122.2 . .
C10 C9 H9 122.3 . .
N2 C10 C9 122(4) . .
N2 C10 H10 119.1 . .
C9 C10 H10 119.0 . .
N3 C11 C12 120(4) . .
N3 C11 H11 120.0 . .
C12 C11 H11 119.9 . .
C11 C12 C13 118(4) . .
C11 C12 H12 121.0 . .
C13 C12 H12 121.0 . .
C14 C13 C12 118(4) . .
C14 C13 H13 121.0 . .
C12 C13 H13 121.0 . .
C13 C14 C15 121(4) . .
C13 C14 H14 119.4 . .
C15 C14 H14 119.3 . .
N3 C15 C16 116(4) . .
N3 C15 C14 116(4) . .
C16 C15 C14 127(4) . .
N4 C16 C15 119(4) . .
N4 C16 C17 114(4) . .
C15 C16 C17 127(4) . .
C18 C17 C16 126(4) . .
C18 C17 H17 116.8 . .
C16 C17 H17 116.8 . .
C17 C18 C19 119(4) . .
C17 C18 H18 120.7 . .
C19 C18 H18 120.7 . .
C20 C19 C18 113(4) . .
C20 C19 H19 123.5 . .
C18 C19 H19 123.5 . .
N4 C20 C19 126(4) . .
N4 C20 H20 117.2 . .
C19 C20 H20 117.1 . .
N5 C21 C22 124(4) . .
N5 C21 H21 118.2 . .
C22 C21 H21 118.2 . .
C23 C22 C21 116(4) . .
C23 C22 H22 122.1 . .
C21 C22 H22 122.1 . .
C22 C23 C24 116(4) . .
C22 C23 H23 121.8 . .
C24 C23 H23 121.8 . .
C23 C24 C25 119(4) . .
C23 C24 H24 120.4 . .
C25 C24 H24 120.4 . .
N5 C25 C24 120(4) . .
N5 C25 C26 119(4) . .
C24 C25 C26 121(4) . .
N6 C26 C27 120(4) . .
N6 C26 C25 116(4) . .
C27 C26 C25 124(4) . .
C28 C27 C26 121(4) . .
C28 C27 H27 119.3 . .
C26 C27 H27 119.3 . .
C27 C28 C29 114(4) . .
C27 C28 H28 122.9 . .
C29 C28 H28 122.9 . .
C30 C29 C28 120(4) . .
C30 C29 H29 119.9 . .
C28 C29 H29 119.9 . .
N6 C30 C29 122(4) . .
N6 C30 H30 119.1 . .
C29 C30 H30 119.1 . .

loop_
_geom_bond_atom_site_label_1
_geom_bond_atom_site_label_2
_geom_bond_distance
_geom_bond_site_symmetry_2
I1 Ag3 2.913(4) .
I1 Ag1 2.934(3) .
I1 Ag2 3.036(4) .
I1 Ag4 3.054(5) .
I1 Ag5 3.146(4) .
I2 Ag4 2.818(4) 3_755
I2 Ag3 2.883(4) 3_755
I2 Ag1 2.940(4) .
I3 Ag1 2.783(4) .
I3 Ag2 2.926(4) .
I3 Ag3 2.965(4) 3_755
I4 Ag1 2.808(4) .
I4 Ag5 2.864(4) .
I4 Ag4 2.910(4) 3_755
I5 Ag3 2.762(4) .
I5 Ag5 2.797(4) .
I6 Ag4 2.718(4) .
I6 Ag2 2.781(4) .
I7 Ag5 2.767(4) .
I7 Ag2 2.794(4) .
Ag1 Ag3 3.130(5) 3_755
Ag1 Ag4 3.143(5) 3_755
Ag1 Ag2 3.286(5) .
Ag1 Ag5 3.378(5) .
Ag2 Ag4 3.147(5) .
Ag3 I2 2.883(4) 3_745
Ag3 I3 2.965(4) 3_745
Ag3 Ag1 3.130(5) 3_745
Ag3 Ag5 3.168(5) .
Ag4 I2 2.818(4) 3_745
Ag4 I4 2.910(4) 3_745
Ag4 Ag1 3.143(5) 3_745
Cu1 N1 1.98(2) .
Cu1 N5 2.01(3) .
Cu1 N4 2.05(2) .
Cu1 N3 2.06(3) .
Cu1 N2 2.28(3) .
Cu1 N6 2.32(3) .
N1 C1 1.27(4) .
N1 C5 1.29(4) .
N2 C10 1.33(4) .
N2 C6 1.36(4) .
N3 C11 1.23(4) .
N3 C15 1.30(4) .
N4 C20 1.30(4) .
N4 C16 1.29(4) .
N5 C21 1.22(4) .
N5 C25 1.25(4) .
N6 C30 1.26(4) .
N6 C26 1.29(4) .
C1 C2 1.39(4) .
C1 H1 0.9300 .
C2 C3 1.33(5) .
C2 H2 0.9300 .
C3 C4 1.39(5) .
C3 H3 0.9300 .
C4 C5 1.46(4) .
C4 H4 0.9300 .
C5 C6 1.40(5) .
C6 C7 1.42(5) .
C7 C8 1.39(5) .
C7 H7 0.9300 .
C8 C9 1.33(4) .
C8 H8 0.9300 .
C9 C10 1.38(5) .
C9 H9 0.9300 .
C10 H10 0.9300 .
C11 C12 1.38(5) .
C11 H11 0.9300 .
C12 C13 1.39(5) .
C12 H12 0.9300 .
C13 C14 1.31(5) .
C13 H13 0.9300 .
C14 C15 1.41(5) .
C14 H14 0.9300 .
C15 C16 1.33(5) .
C16 C17 1.34(4) .
C17 C18 1.33(4) .
C17 H17 0.9300 .
C18 C19 1.37(5) .
C18 H18 0.9300 .
C19 C20 1.35(4) .
C19 H19 0.9300 .
C20 H20 0.9300 .
C21 C22 1.50(5) .
C21 H21 0.9300 .
C22 C23 1.36(5) .
C22 H22 0.9300 .
C23 C24 1.45(5) .
C23 H23 0.9300 .
C24 C25 1.44(5) .
C24 H24 0.9300 .
C25 C26 1.48(6) .
C26 C27 1.40(5) .
C27 C28 1.35(5) .
C27 H27 0.9300 .
C28 C29 1.41(5) .
C28 H28 0.9300 .
C29 C30 1.37(5) .
C29 H29 0.9300 .
C30 H30 0.9300 .
